data_4088277
loop_
_publ_author_name
'Kronast, Alexander'
'Reiter, Marina'
'Altenbuchner, Peter T.'
'Jandl, Christian'
'P\"othig, Alexander'
'Rieger, Bernhard'

_publ_section_title
;
 Electron-Deficient \b-Diiminato-Zinc-Ethyl Complexes: Synthesis,
 Structure, and Reactivity in Ring-Opening Polymerization of Lactones
;
_journal_issue 5
_journal_name_full Organometallics
_journal_page_first 681
_journal_paper_doi 10.1021/acs.organomet.5b00983
_journal_volume 35
_journal_year 2016
_chemical_compound_source 'see text'
_chemical_formula_moiety 'C27 H32 F6 N2 Zn'
_chemical_formula_sum 'C27 H32 F6 N2 Zn'
_chemical_formula_weight 563.94
_space_group_IT_number 14
_space_group_name_Hall '-P 2yn'
_space_group_name_H-M_alt 'P 1 21/n 1'
_symmetry_cell_setting monoclinic
_symmetry_Int_Tables_number 14
_symmetry_space_group_name_Hall '-P 2yn'
_symmetry_space_group_name_H-M 'P 1 21/n 1'
_atom_sites_solution_hydrogens geom
_cell_angle_alpha 90
_cell_angle_beta 96.137(3)
_cell_angle_gamma 90
_cell_formula_units_Z 4
_cell_length_a 12.4913(7)
_cell_length_b 10.7240(6)
_cell_length_c 20.1647(11)
_cell_measurement_reflns_used 9804
_cell_measurement_temperature 150
_cell_measurement_theta_max 26.3270
_cell_measurement_theta_min 2.5093
_cell_volume 2685.7(3)
_computing_cell_refinement 'SAINT (Bruker, 2012)'
_computing_data_collection 'APEX II Control Software (Bruker, 2013)'
_computing_data_reduction 'SAINT (Bruker, 2012)'
_computing_molecular_graphics 'PLATON (Spek, 2011)'
_computing_publication_material 'PLATON (Spek, 2011), enCIFer (Allen, 2004)'
_computing_structure_refinement 'SHELXL2014 (Sheldrick, 2014), SHELXLE (Huebschle, 2011)'
_computing_structure_solution 'SHELXS97 (Sheldrick, 1997)'
_diffrn_ambient_temperature 150
_diffrn_detector ' CCD plate '
_diffrn_detector_area_resol_mean 16
_diffrn_measured_fraction_theta_full 0.999
_diffrn_measured_fraction_theta_max 0.999
_diffrn_measurement_device ' \k-geometry diffractometer '
_diffrn_measurement_device_type ' Bruker APEX-II CCD '
_diffrn_measurement_method ' phi- and omega-rotation '
_diffrn_radiation_monochromator 'Triumph optic'
_diffrn_radiation_probe x-ray
_diffrn_radiation_source 'fine-focus sealed tube'
_diffrn_radiation_type MoK\a
_diffrn_radiation_wavelength 0.71073
_diffrn_reflns_av_R_equivalents 0.0227
_diffrn_reflns_av_sigmaI/netI 0.0103
_diffrn_reflns_limit_h_max 15
_diffrn_reflns_limit_h_min -15
_diffrn_reflns_limit_k_max 13
_diffrn_reflns_limit_k_min -13
_diffrn_reflns_limit_l_max 24
_diffrn_reflns_limit_l_min -24
_diffrn_reflns_number 78871
_diffrn_reflns_reduction_process
;
;
_diffrn_reflns_theta_full 25.24
_diffrn_reflns_theta_max 26.02
_diffrn_reflns_theta_min 1.83
_exptl_absorpt_coefficient_mu 0.974
_exptl_absorpt_correction_T_max 0.7454
_exptl_absorpt_correction_T_min 0.6854
_exptl_absorpt_correction_type multi-scan
_exptl_absorpt_process_details 'SADABS, Bruker, 2008b'
_exptl_crystal_colour yellow
_exptl_crystal_density_diffrn 1.395
_exptl_crystal_density_method 'Not Measured'
_exptl_crystal_description fragment
_exptl_crystal_F_000 1168
_exptl_crystal_size_max 0.533
_exptl_crystal_size_mid 0.437
_exptl_crystal_size_min 0.338
_refine_diff_density_max 0.614
_refine_diff_density_min -0.364
_refine_diff_density_rms 0.052
_refine_ls_extinction_method none
_refine_ls_goodness_of_fit_ref 1.056
_refine_ls_hydrogen_treatment constr
_refine_ls_matrix_type full
_refine_ls_number_parameters 330
_refine_ls_number_reflns 5299
_refine_ls_number_restraints 0
_refine_ls_restrained_S_all 1.056
_refine_ls_R_factor_all 0.0329
_refine_ls_R_factor_gt 0.0283
_refine_ls_shift/su_max 0.001
_refine_ls_shift/su_mean 0.000
_refine_ls_structure_factor_coef Fsqd
_refine_ls_weighting_details 'W=1/[\S^2^(FO^2^)+(0.0398P)^2^+1.6972P] WHERE P=(FO^2^+2FC^2^)/3'
_refine_ls_weighting_scheme calc
_refine_ls_wR_factor_gt 0.0738
_refine_ls_wR_factor_ref 0.0774
_reflns_number_gt 4766
_reflns_number_total 5299
_reflns_threshold_expression i>2\s(i)
_cod_data_source_file om5b00983_si_001.cif
_cod_data_source_block compound_II
_cod_original_sg_symbol_H-M 'P 21/n'
_cod_database_code 4088277

loop_
_symmetry_equiv_pos_site_id
_symmetry_equiv_pos_as_xyz
1 x,y,z
2 1/2-x,1/2+y,1/2-z
3 -x,-y,-z
4 1/2+x,1/2-y,1/2+z

loop_
_atom_site_aniso_label
_atom_site_aniso_U_11
_atom_site_aniso_U_22
_atom_site_aniso_U_33
_atom_site_aniso_U_23
_atom_site_aniso_U_13
_atom_site_aniso_U_12
Zn1 0.0188(1) 0.0298(1) 0.0170(1) -0.0012(1) 0.0012(1) -0.0004(1)
F1 0.0213(6) 0.1141(12) 0.0531(8) -0.0420(8) -0.0039(5) -0.0005(7)
F2 0.0257(6) 0.0741(10) 0.0977(11) 0.0464(9) 0.0071(6) -0.0118(6)
F3 0.0257(5) 0.0456(7) 0.0560(7) -0.0057(6) 0.0050(5) 0.0089(5)
F4 0.0346(6) 0.0839(10) 0.0230(5) -0.0164(6) -0.0023(4) -0.0048(6)
F5 0.0674(8) 0.0499(8) 0.0248(6) 0.0123(5) 0.0107(5) -0.0001(6)
F6 0.0362(6) 0.0483(7) 0.0250(5) -0.0093(5) 0.0074(4) 0.0050(5)
N1 0.0196(6) 0.0247(7) 0.0203(7) 0.0005(5) 0.0047(5) 0.0008(5)
N2 0.0191(6) 0.0242(7) 0.0188(6) 0.0002(5) 0.0038(5) -0.0004(5)
C1 0.0197(8) 0.0213(8) 0.0273(8) -0.0008(6) 0.0023(6) -0.0002(6)
C2 0.0216(8) 0.0280(8) 0.0209(8) -0.0020(6) -0.0014(6) -0.0015(6)
C3 0.0249(8) 0.0224(8) 0.0181(7) 0.0002(6) 0.0021(6) 0.0001(6)
C4 0.0212(8) 0.0333(10) 0.0294(9) -0.0028(7) 0.0021(7) -0.0005(7)
C5 0.0291(9) 0.0417(10) 0.0197(8) -0.0005(7) 0.0012(7) -0.0013(8)
C6 0.0177(8) 0.0383(10) 0.0222(8) -0.0026(7) 0.0055(6) 0.0026(7)
C7 0.0230(8) 0.0438(11) 0.0336(9) -0.0112(8) 0.0001(7) 0.0053(8)
C8 0.0293(10) 0.0700(16) 0.0472(12) -0.0298(12) 0.0063(9) 0.0074(10)
C9 0.0353(11) 0.102(2) 0.0307(11) -0.0126(12) 0.0161(9) -0.0015(12)
C10 0.0359(11) 0.0804(18) 0.0297(10) 0.0081(11) 0.0130(8) -0.0039(11)
C11 0.0228(8) 0.0515(12) 0.0296(9) 0.0074(8) 0.0084(7) 0.0010(8)
C12 0.0429(11) 0.0331(10) 0.0503(12) -0.0096(9) -0.0061(9) 0.0092(9)
C13 0.092(2) 0.0501(15) 0.085(2) 0.0159(15) -0.0344(17) -0.0227(15)
C14 0.0391(11) 0.0410(11) 0.0488(12) 0.0174(9) 0.0138(9) 0.0046(9)
C15 0.0596(15) 0.0646(17) 0.0802(19) 0.0392(15) 0.0222(14) 0.0059(13)
C16 0.0223(8) 0.0308(9) 0.0184(8) -0.0041(6) 0.0058(6) -0.0051(6)
C17 0.0360(10) 0.0333(10) 0.0285(9) -0.0016(7) 0.0092(7) -0.0082(8)
C18 0.0484(12) 0.0461(12) 0.0508(13) -0.0034(10) 0.0201(10) -0.0231(10)
C19 0.0299(11) 0.0650(16) 0.0648(15) -0.0142(12) 0.0200(10) -0.0165(10)
C20 0.0238(9) 0.0535(13) 0.0462(12) -0.0121(10) 0.0075(8) -0.0006(9)
C21 0.0226(8) 0.0368(10) 0.0234(8) -0.0088(7) 0.0032(6) -0.0001(7)
C22 0.0550(13) 0.0297(10) 0.0407(11) 0.0090(8) 0.0095(9) -0.0026(9)
C23 0.125(3) 0.0511(16) 0.0650(18) -0.0157(14) -0.0073(17) 0.0355(17)
C24 0.0336(9) 0.0326(10) 0.0328(9) -0.0020(8) 0.0031(7) 0.0073(8)
C25 0.0484(12) 0.0437(12) 0.0415(11) -0.0064(9) -0.0065(9) 0.0171(10)
C26 0.0437(12) 0.0470(12) 0.0295(10) -0.0009(9) -0.0125(9) -0.0009(9)
C27 0.0630(16) 0.0560(16) 0.0703(17) 0.0015(13) -0.0335(13) -0.0122(13)

loop_
_atom_site_label
_atom_site_type_symbol
_atom_site_thermal_displace_type
_atom_site_fract_x
_atom_site_fract_y
_atom_site_fract_z
_atom_site_occupancy
_atom_site_U_iso_or_equiv
_atom_site_calc_flag
_atom_site_refinement_flags
Zn1 Zn Uani 0.12115(2) 0.72844(2) 0.16514(2) 1.000 0.0219(1) d .
F1 F Uani -0.26696(9) 0.68810(17) 0.03273(7) 1.000 0.0634(5) d .
F2 F Uani -0.25745(9) 0.63971(14) 0.13587(8) 1.000 0.0658(5) d .
F3 F Uani -0.25494(8) 0.82856(12) 0.10602(6) 1.000 0.0424(4) d .
F4 F Uani -0.01272(9) 0.63499(14) -0.08685(5) 1.000 0.0476(4) d .
F5 F Uani 0.09924(11) 0.78670(12) -0.07838(6) 1.000 0.0470(4) d .
F6 F Uani 0.15325(8) 0.60010(11) -0.05573(5) 1.000 0.0362(3) d .
N1 N Uani -0.03866(11) 0.72837(13) 0.15452(7) 1.000 0.0214(4) d .
N2 N Uani 0.13566(11) 0.72081(12) 0.06863(7) 1.000 0.0206(4) d .
C1 C Uani -0.09606(13) 0.71259(15) 0.09667(8) 1.000 0.0228(5) d .
C2 C Uani -0.05474(13) 0.69393(16) 0.03564(8) 1.000 0.0238(5) d .
C3 C Uani 0.05314(13) 0.69948(15) 0.02364(8) 1.000 0.0218(4) d .
C4 C Uani -0.21958(13) 0.71509(17) 0.09303(9) 1.000 0.0280(5) d .
C5 C Uani 0.07355(14) 0.68061(19) -0.04964(8) 1.000 0.0303(5) d .
C6 C Uani -0.08396(13) 0.74852(17) 0.21677(8) 1.000 0.0258(5) d .
C7 C Uani -0.10699(14) 0.86919(19) 0.23610(9) 1.000 0.0337(5) d .
C8 C Uani -0.14375(16) 0.8829(3) 0.29925(11) 1.000 0.0487(7) d .
C9 C Uani -0.15351(18) 0.7821(3) 0.34038(11) 1.000 0.0551(8) d .
C10 C Uani -0.12676(16) 0.6644(3) 0.32061(10) 1.000 0.0480(8) d .
C11 C Uani -0.09115(14) 0.6444(2) 0.25862(9) 1.000 0.0342(6) d .
C12 C Uani -0.08898(17) 0.98235(19) 0.19444(11) 1.000 0.0429(6) d .
C13 C Uani 0.0096(3) 1.0541(3) 0.22118(16) 1.000 0.0789(11) d .
C14 C Uani -0.06000(17) 0.5169(2) 0.23572(11) 1.000 0.0423(7) d .
C15 C Uani -0.0715(2) 0.4095(3) 0.28324(15) 1.000 0.0671(10) d .
C16 C Uani 0.24324(13) 0.74515(16) 0.05173(8) 1.000 0.0236(5) d .
C17 C Uani 0.26956(15) 0.86470(18) 0.03181(9) 1.000 0.0322(6) d .
C18 C Uani 0.37612(18) 0.8854(2) 0.01833(11) 1.000 0.0474(7) d .
C19 C Uani 0.45230(17) 0.7930(2) 0.02694(13) 1.000 0.0522(8) d .
C20 C Uani 0.42560(15) 0.6772(2) 0.04953(11) 1.000 0.0409(7) d .
C21 C Uani 0.32083(13) 0.65000(17) 0.06265(8) 1.000 0.0276(5) d .
C22 C Uani 0.19078(18) 0.97181(19) 0.02829(10) 1.000 0.0415(7) d .
C23 C Uani 0.2129(3) 1.0581(3) 0.08762(15) 1.000 0.0816(13) d .
C24 C Uani 0.28914(15) 0.52430(18) 0.08740(9) 1.000 0.0330(5) d .
C25 C Uani 0.37799(18) 0.4263(2) 0.09615(11) 1.000 0.0454(7) d .
C26 C Uani 0.21910(18) 0.7323(2) 0.24696(10) 1.000 0.0413(7) d .
C27 C Uani 0.2967(2) 0.8375(3) 0.25556(14) 1.000 0.0660(9) d .
H2 H Uiso -0.10550 0.67550 -0.00160 1.000 0.0290 c RU
H8 H Uiso -0.16230 0.96360 0.31380 1.000 0.0580 c RU
H9 H Uiso -0.17890 0.79390 0.38270 1.000 0.0660 c RU
H10 H Uiso -0.13280 0.59580 0.34980 1.000 0.0580 c RU
H12A H Uiso -0.08130 0.95570 0.14820 1.000 0.0510 c RU
H12B H Uiso -0.15270 1.03760 0.19320 1.000 0.0510 c RU
H13A H Uiso 0.07160 0.99770 0.22690 1.000 0.1180 c RU
H13B H Uiso -0.00190 1.09090 0.26430 1.000 0.1180 c RU
H13C H Uiso 0.02330 1.12040 0.18980 1.000 0.1180 c RU
H14A H Uiso 0.01600 0.52040 0.22610 1.000 0.0510 c RU
H14B H Uiso -0.10430 0.49820 0.19320 1.000 0.0510 c RU
H15A H Uiso -0.14750 0.39920 0.29000 1.000 0.1010 c RU
H15B H Uiso -0.02950 0.42710 0.32610 1.000 0.1010 c RU
H15C H Uiso -0.04490 0.33280 0.26430 1.000 0.1010 c RU
H18 H Uiso 0.39590 0.96500 0.00290 1.000 0.0570 c RU
H19 H Uiso 0.52380 0.80900 0.01730 1.000 0.0630 c RU
H20 H Uiso 0.47950 0.61470 0.05630 1.000 0.0490 c RU
H22A H Uiso 0.11660 0.93860 0.02700 1.000 0.0500 c RU
H22B H Uiso 0.19590 1.01940 -0.01330 1.000 0.0500 c RU
H23A H Uiso 0.28400 1.09640 0.08690 1.000 0.1220 c RU
H23B H Uiso 0.21120 1.01040 0.12890 1.000 0.1220 c RU
H23C H Uiso 0.15770 1.12350 0.08540 1.000 0.1220 c RU
H24A H Uiso 0.22980 0.49120 0.05580 1.000 0.0400 c RU
H24B H Uiso 0.26050 0.53600 0.13090 1.000 0.0400 c RU
H25A H Uiso 0.40870 0.41490 0.05380 1.000 0.0680 c RU
H25B H Uiso 0.34790 0.34720 0.10980 1.000 0.0680 c RU
H25C H Uiso 0.43450 0.45410 0.13040 1.000 0.0680 c RU
H26A H Uiso 0.17530 0.73340 0.28510 1.000 0.0490 c RU
H26B H Uiso 0.26070 0.65360 0.24980 1.000 0.0490 c RU
H27A H Uiso 0.34310 0.83620 0.21940 1.000 0.0990 c RU
H27B H Uiso 0.34090 0.82910 0.29850 1.000 0.0990 c RU
H27C H Uiso 0.25720 0.91650 0.25450 1.000 0.0990 c RU

loop_
_atom_type_symbol
_atom_type_description
_atom_type_scat_dispersion_real
_atom_type_scat_dispersion_imag
_atom_type_scat_source
C C 0.0033 0.0016 ' International Tables Vol C Tables 4.2.6.8 and 6.1.1.4'
H H 0.0000 0.0000 ' International Tables Vol C Tables 4.2.6.8 and 6.1.1.4'
F F 0.0171 0.0103 ' International Tables Vol C Tables 4.2.6.8 and 6.1.1.4'
N N 0.0061 0.0033 ' International Tables Vol C Tables 4.2.6.8 and 6.1.1.4'
Zn Zn 0.2839 1.4301 ' International Tables Vol C Tables 4.2.6.8 and 6.1.1.4'

loop_
_geom_angle_atom_site_label_1
_geom_angle_atom_site_label_2
_geom_angle_atom_site_label_3
_geom_angle
_geom_angle_publ_flag
N1 Zn1 N2 95.21(6) yes
N1 Zn1 C26 128.70(8) yes
N2 Zn1 C26 136.08(8) yes
Zn1 N1 C1 122.90(11) yes
Zn1 N1 C6 112.85(10) yes
C1 N1 C6 124.24(14) yes
Zn1 N2 C3 122.53(11) yes
Zn1 N2 C16 114.23(10) yes
C3 N2 C16 123.20(14) yes
N1 C1 C2 125.60(15) yes
N1 C1 C4 119.35(14) yes
C2 C1 C4 115.05(14) no
C1 C2 C3 126.90(15) no
N2 C3 C2 125.91(15) yes
N2 C3 C5 119.07(14) yes
C2 C3 C5 115.02(14) no
F1 C4 F2 108.25(15) yes
F1 C4 F3 104.79(15) yes
F1 C4 C1 112.79(14) yes
F2 C4 F3 106.51(15) yes
F2 C4 C1 112.94(14) yes
F3 C4 C1 111.06(14) yes
F4 C5 F5 106.59(14) yes
F4 C5 F6 106.03(15) yes
F4 C5 C3 112.35(14) yes
F5 C5 F6 107.23(14) yes
F5 C5 C3 112.20(15) yes
F6 C5 C3 112.05(14) yes
N1 C6 C7 119.60(15) yes
N1 C6 C11 117.21(16) yes
C7 C6 C11 122.79(16) no
C6 C7 C8 116.6(2) no
C6 C7 C12 123.07(16) no
C8 C7 C12 120.2(2) no
C7 C8 C9 121.5(3) no
C8 C9 C10 120.4(2) no
C9 C10 C11 120.9(2) no
C6 C11 C10 117.7(2) no
C6 C11 C14 120.03(16) no
C10 C11 C14 122.3(2) no
C7 C12 C13 112.2(2) no
C11 C14 C15 116.8(2) no
N2 C16 C17 119.23(15) yes
N2 C16 C21 118.30(15) yes
C17 C16 C21 122.15(16) no
C16 C17 C18 117.32(17) no
C16 C17 C22 122.76(17) no
C18 C17 C22 119.82(18) no
C17 C18 C19 121.4(2) no
C18 C19 C20 120.3(2) no
C19 C20 C21 121.17(19) no
C16 C21 C20 117.60(17) no
C16 C21 C24 119.99(15) no
C20 C21 C24 122.42(17) no
C17 C22 C23 111.4(2) no
C21 C24 C25 116.21(16) no
Zn1 C26 C27 117.28(16) yes
C1 C2 H2 117.00 no
C3 C2 H2 117.00 no
C7 C8 H8 119.00 no
C9 C8 H8 119.00 no
C8 C9 H9 120.00 no
C10 C9 H9 120.00 no
C9 C10 H10 120.00 no
C11 C10 H10 120.00 no
C7 C12 H12A 109.00 no
C7 C12 H12B 109.00 no
C13 C12 H12A 109.00 no
C13 C12 H12B 109.00 no
H12A C12 H12B 108.00 no
C12 C13 H13A 109.00 no
C12 C13 H13B 109.00 no
C12 C13 H13C 109.00 no
H13A C13 H13B 109.00 no
H13A C13 H13C 110.00 no
H13B C13 H13C 109.00 no
C11 C14 H14A 108.00 no
C11 C14 H14B 108.00 no
C15 C14 H14A 108.00 no
C15 C14 H14B 108.00 no
H14A C14 H14B 107.00 no
C14 C15 H15A 109.00 no
C14 C15 H15B 109.00 no
C14 C15 H15C 109.00 no
H15A C15 H15B 110.00 no
H15A C15 H15C 109.00 no
H15B C15 H15C 109.00 no
C17 C18 H18 119.00 no
C19 C18 H18 119.00 no
C18 C19 H19 120.00 no
C20 C19 H19 120.00 no
C19 C20 H20 119.00 no
C21 C20 H20 119.00 no
C17 C22 H22A 109.00 no
C17 C22 H22B 109.00 no
C23 C22 H22A 109.00 no
C23 C22 H22B 109.00 no
H22A C22 H22B 108.00 no
C22 C23 H23A 109.00 no
C22 C23 H23B 109.00 no
C22 C23 H23C 109.00 no
H23A C23 H23B 109.00 no
H23A C23 H23C 109.00 no
H23B C23 H23C 109.00 no
C21 C24 H24A 108.00 no
C21 C24 H24B 108.00 no
C25 C24 H24A 108.00 no
C25 C24 H24B 108.00 no
H24A C24 H24B 107.00 no
C24 C25 H25A 109.00 no
C24 C25 H25B 109.00 no
C24 C25 H25C 109.00 no
H25A C25 H25B 110.00 no
H25A C25 H25C 109.00 no
H25B C25 H25C 110.00 no
Zn1 C26 H26A 108.00 no
Zn1 C26 H26B 108.00 no
C27 C26 H26A 108.00 no
C27 C26 H26B 108.00 no
H26A C26 H26B 107.00 no
C26 C27 H27A 109.00 no
C26 C27 H27B 109.00 no
C26 C27 H27C 109.00 no
H27A C27 H27B 110.00 no
H27A C27 H27C 109.00 no
H27B C27 H27C 109.00 no

loop_
_geom_bond_atom_site_label_1
_geom_bond_atom_site_label_2
_geom_bond_distance
_geom_bond_publ_flag
Zn1 N1 1.9848(14) yes
Zn1 N2 1.9754(15) yes
Zn1 C26 1.947(2) yes
F1 C4 1.326(2) yes
F2 C4 1.308(2) yes
F3 C4 1.330(2) yes
F4 C5 1.338(2) yes
F5 C5 1.332(2) yes
F6 C5 1.333(2) yes
N1 C1 1.313(2) yes
N1 C6 1.447(2) yes
N2 C3 1.318(2) yes
N2 C16 1.445(2) yes
C1 C2 1.399(2) no
C1 C4 1.537(2) no
C2 C3 1.396(2) no
C3 C5 1.540(2) no
C6 C7 1.390(3) no
C6 C11 1.408(3) no
C7 C8 1.407(3) no
C7 C12 1.506(3) no
C8 C9 1.376(4) no
C9 C10 1.376(4) no
C10 C11 1.388(3) no
C11 C14 1.508(3) no
C12 C13 1.502(4) no
C14 C15 1.515(4) no
C16 C17 1.393(3) no
C16 C21 1.408(2) no
C17 C18 1.404(3) no
C17 C22 1.509(3) no
C18 C19 1.372(3) no
C19 C20 1.376(3) no
C20 C21 1.394(3) no
C21 C24 1.505(3) no
C22 C23 1.514(4) no
C24 C25 1.525(3) no
C26 C27 1.485(4) no
C2 H2 0.9500 no
C8 H8 0.9500 no
C9 H9 0.9500 no
C10 H10 0.9500 no
C12 H12A 0.9900 no
C12 H12B 0.9900 no
C13 H13A 0.9800 no
C13 H13B 0.9800 no
C13 H13C 0.9800 no
C14 H14A 0.9900 no
C14 H14B 0.9900 no
C15 H15A 0.9800 no
C15 H15B 0.9800 no
C15 H15C 0.9800 no
C18 H18 0.9500 no
C19 H19 0.9500 no
C20 H20 0.9500 no
C22 H22A 0.9900 no
C22 H22B 0.9900 no
C23 H23A 0.9800 no
C23 H23B 0.9800 no
C23 H23C 0.9800 no
C24 H24A 0.9900 no
C24 H24B 0.9900 no
C25 H25A 0.9800 no
C25 H25B 0.9800 no
C25 H25C 0.9800 no
C26 H26A 0.9900 no
C26 H26B 0.9900 no
C27 H27A 0.9800 no
C27 H27B 0.9800 no
C27 H27C 0.9800 no

loop_
_geom_torsion_atom_site_label_1
_geom_torsion_atom_site_label_2
_geom_torsion_atom_site_label_3
_geom_torsion_atom_site_label_4
_geom_torsion
_geom_torsion_publ_flag
N2 Zn1 N1 C1 6.43(14) no
N2 Zn1 N1 C6 -173.05(11) no
C26 Zn1 N1 C1 -172.73(13) no
C26 Zn1 N1 C6 7.79(16) no
N1 Zn1 N2 C3 -10.11(13) no
N1 Zn1 N2 C16 167.71(11) no
C26 Zn1 N2 C3 168.95(13) no
C26 Zn1 N2 C16 -13.24(16) no
N1 Zn1 C26 C27 -121.51(17) no
N2 Zn1 C26 C27 59.7(2) no
Zn1 N1 C1 C2 0.0(2) no
Zn1 N1 C1 C4 -179.45(11) no
C6 N1 C1 C2 179.47(16) no
C6 N1 C1 C4 0.0(2) no
Zn1 N1 C6 C7 90.96(16) no
Zn1 N1 C6 C11 -82.00(16) no
C1 N1 C6 C7 -88.5(2) no
C1 N1 C6 C11 98.5(2) no
Zn1 N2 C3 C2 7.8(2) no
Zn1 N2 C3 C5 -173.28(12) no
C16 N2 C3 C2 -169.78(16) no
C16 N2 C3 C5 9.1(2) no
Zn1 N2 C16 C17 -96.84(16) no
Zn1 N2 C16 C21 76.72(16) no
C3 N2 C16 C17 81.0(2) no
C3 N2 C16 C21 -105.49(18) no
N1 C1 C2 C3 -6.1(3) no
C4 C1 C2 C3 173.41(16) no
N1 C1 C4 F1 -174.94(16) no
N1 C1 C4 F2 -51.8(2) no
N1 C1 C4 F3 67.8(2) no
C2 C1 C4 F1 5.5(2) no
C2 C1 C4 F2 128.65(17) no
C2 C1 C4 F3 -111.77(17) no
C1 C2 C3 N2 1.6(3) no
C1 C2 C3 C5 -177.32(17) no
N2 C3 C5 F4 167.14(15) no
N2 C3 C5 F5 -72.8(2) no
N2 C3 C5 F6 47.9(2) no
C2 C3 C5 F4 -13.9(2) no
C2 C3 C5 F5 106.21(17) no
C2 C3 C5 F6 -133.10(16) no
N1 C6 C7 C8 -175.68(16) no
N1 C6 C7 C12 1.2(3) no
C11 C6 C7 C8 -3.1(3) no
C11 C6 C7 C12 173.73(17) no
N1 C6 C11 C10 175.19(16) no
N1 C6 C11 C14 -4.4(2) no
C7 C6 C11 C10 2.5(3) no
C7 C6 C11 C14 -177.13(17) no
C6 C7 C8 C9 1.7(3) no
C12 C7 C8 C9 -175.3(2) no
C6 C7 C12 C13 -103.8(2) no
C8 C7 C12 C13 73.0(3) no
C7 C8 C9 C10 0.3(3) no
C8 C9 C10 C11 -1.0(3) no
C9 C10 C11 C6 -0.3(3) no
C9 C10 C11 C14 179.29(19) no
C6 C11 C14 C15 -179.17(18) no
C10 C11 C14 C15 1.2(3) no
N2 C16 C17 C18 177.61(16) no
N2 C16 C17 C22 1.2(3) no
C21 C16 C17 C18 4.3(3) no
C21 C16 C17 C22 -172.07(17) no
N2 C16 C21 C20 -176.58(16) no
N2 C16 C21 C24 3.6(2) no
C17 C16 C21 C20 -3.2(3) no
C17 C16 C21 C24 176.98(16) no
C16 C17 C18 C19 -2.5(3) no
C22 C17 C18 C19 174.0(2) no
C16 C17 C22 C23 102.2(2) no
C18 C17 C22 C23 -74.1(3) no
C17 C18 C19 C20 -0.4(4) no
C18 C19 C20 C21 1.5(4) no
C19 C20 C21 C16 0.2(3) no
C19 C20 C21 C24 -180.0(2) no
C16 C21 C24 C25 178.58(16) no
C20 C21 C24 C25 -1.2(3) no
